data_2227416
loop_
_publ_author_name
'Farag, Abeer Mohamed'
'Guan, Teoh Siang'
'Osman, Hasnah'
'Hemamalini, Madhukar'
'Fun, Hoong-Kun'

_publ_section_title
;
 2-[(<i>E</i>)-(3-Carboxy-4-hydroxyphenyl)iminiomethyl]-4-chlorophenolate
;
_journal_coeditor_code FJ2328
_journal_issue 9
_journal_name_full 'Acta Crystallographica Section E'
_journal_page_first o2466
_journal_paper_doi 10.1107/S1600536810033362
_journal_volume 66
_journal_year 2010
_chemical_formula_iupac 'C14 H10 Cl N O4'
_chemical_formula_moiety 'C14 H10 Cl N O4'
_chemical_formula_sum 'C14 H10 Cl N O4'
_chemical_formula_weight 291.68
_chemical_name_systematic
;
2-[(<i>E</i>)-(3-Carboxy-4-hydroxyphenyl)iminiomethyl]-4-chlorophenolate
;
_space_group_IT_number 14
_symmetry_cell_setting monoclinic
_symmetry_space_group_name_Hall '-P 2ybc'
_symmetry_space_group_name_H-M 'P 1 21/c 1'
_atom_sites_solution_hydrogens geom
_atom_sites_solution_primary direct
_atom_sites_solution_secondary difmap
_audit_creation_method SHELXL-97
_cell_angle_alpha 90.00
_cell_angle_beta 98.396(2)
_cell_angle_gamma 90.00
_cell_formula_units_Z 4
_cell_length_a 7.1504(6)
_cell_length_b 10.9059(10)
_cell_length_c 15.8015(18)
_cell_measurement_reflns_used 5212
_cell_measurement_temperature 100.00(10)
_cell_measurement_theta_max 29.82
_cell_measurement_theta_min 2.88
_cell_volume 1219.0(2)
_computing_cell_refinement 'SAINT (Bruker, 2009)'
_computing_data_collection 'APEX2 (Bruker, 2009)'
_computing_data_reduction 'SAINT (Bruker, 2009)'
_computing_molecular_graphics 'SHELXTL (Sheldrick, 2008)'
_computing_publication_material 'SHELXTL (Sheldrick, 2008) and PLATON (Spek, 2009)'
_computing_structure_refinement 'SHELXTL (Sheldrick, 2008)'
_computing_structure_solution 'SHELXTL (Sheldrick, 2008)'
_diffrn_ambient_temperature 100.00(10)
_diffrn_measured_fraction_theta_full 0.997
_diffrn_measured_fraction_theta_max 0.997
_diffrn_measurement_device_type
;
Bruker APEXII DUO CCD area-detector
;
_diffrn_measurement_method '\f and \w scans'
_diffrn_radiation_monochromator graphite
_diffrn_radiation_source 'fine-focus sealed tube'
_diffrn_radiation_type MoK\a
_diffrn_radiation_wavelength 0.71073
_diffrn_reflns_av_R_equivalents 0.0480
_diffrn_reflns_av_sigmaI/netI 0.0329
_diffrn_reflns_limit_h_max 10
_diffrn_reflns_limit_h_min -10
_diffrn_reflns_limit_k_max 15
_diffrn_reflns_limit_k_min -15
_diffrn_reflns_limit_l_max 22
_diffrn_reflns_limit_l_min -21
_diffrn_reflns_number 24711
_diffrn_reflns_theta_full 30.04
_diffrn_reflns_theta_max 30.04
_diffrn_reflns_theta_min 2.28
_diffrn_standards_number 0
_exptl_absorpt_coefficient_mu 0.326
_exptl_absorpt_correction_T_max 0.9839
_exptl_absorpt_correction_T_min 0.8921
_exptl_absorpt_correction_type multi-scan
_exptl_absorpt_process_details '(SADABS; Bruker, 2009)'
_exptl_crystal_colour orange
_exptl_crystal_density_diffrn 1.589
_exptl_crystal_density_method 'not measured'
_exptl_crystal_description needle
_exptl_crystal_F_000 600
_exptl_crystal_size_max 0.36
_exptl_crystal_size_mid 0.08
_exptl_crystal_size_min 0.05
_refine_diff_density_max 0.334
_refine_diff_density_min -0.262
_refine_ls_extinction_method none
_refine_ls_goodness_of_fit_ref 1.033
_refine_ls_hydrogen_treatment mixed
_refine_ls_matrix_type full
_refine_ls_number_parameters 189
_refine_ls_number_reflns 3548
_refine_ls_number_restraints 0
_refine_ls_restrained_S_all 1.033
_refine_ls_R_factor_all 0.0532
_refine_ls_R_factor_gt 0.0382
_refine_ls_shift/su_max 0.001
_refine_ls_shift/su_mean 0.000
_refine_ls_structure_factor_coef Fsqd
_refine_ls_weighting_details 'calc w=1/[\s^2^(Fo^2^)+(0.0527P)^2^+0.5702P] where P=(Fo^2^+2Fc^2^)/3'
_refine_ls_weighting_scheme calc
_refine_ls_wR_factor_gt 0.1006
_refine_ls_wR_factor_ref 0.1109
_reflns_number_gt 2839
_reflns_number_total 3548
_reflns_threshold_expression I>2\s(I)
_cod_data_source_file fj2328.cif
_cod_data_source_block I
_cod_original_sg_symbol_H-M 'P 21/c'
_cod_database_code 2227416
_cod_database_fobs_code 2227416

loop_
_symmetry_equiv_pos_as_xyz
'x, y, z'
'-x, y+1/2, -z+1/2'
'-x, -y, -z'
'x, -y-1/2, z-1/2'

loop_
_atom_site_type_symbol
_atom_site_label
_atom_site_fract_x
_atom_site_fract_y
_atom_site_fract_z
_atom_site_U_iso_or_equiv
_atom_site_adp_type
_atom_site_calc_flag
_atom_site_refinement_flags
_atom_site_occupancy
_atom_site_disorder_assembly
_atom_site_disorder_group
Cl Cl1 0.12582(5) 0.88201(4) -0.28298(2) 0.02899(12) Uani d . 1 . .
O O1 0.20080(17) 0.01744(10) 0.13325(8) 0.0279(3) Uani d . 1 . .
O O2 0.37683(16) 0.09144(10) 0.27923(7) 0.0273(3) Uani d . 1 . .
O O3 0.44612(16) 0.29081(10) 0.29829(7) 0.0267(3) Uani d . 1 . .
H H1O3 0.5054 0.2615 0.3536 0.040 Uiso d R 1 . .
O O4 0.38530(16) 0.70448(10) 0.06318(7) 0.0259(2) Uani d . 1 . .
N N1 0.26920(16) 0.49306(11) 0.01711(8) 0.0191(2) Uani d . 1 . .
C C1 0.3279(2) 0.74509(13) -0.01393(9) 0.0195(3) Uani d . 1 . .
C C2 0.3424(2) 0.86975(14) -0.03574(10) 0.0217(3) Uani d . 1 . .
H H2A 0.3936 0.9254 0.0059 0.026 Uiso calc R 1 . .
C C3 0.2821(2) 0.91040(14) -0.11739(10) 0.0218(3) Uani d . 1 . .
H H3A 0.2931 0.9929 -0.1308 0.026 Uiso calc R 1 . .
C C4 0.20390(19) 0.82731(14) -0.18053(9) 0.0203(3) Uani d . 1 . .
C C5 0.18541(19) 0.70552(14) -0.16270(9) 0.0194(3) Uani d . 1 . .
H H5A 0.1326 0.6517 -0.2053 0.023 Uiso calc R 1 . .
C C6 0.24713(18) 0.66229(13) -0.07925(9) 0.0173(3) Uani d . 1 . .
C C7 0.22361(19) 0.53618(13) -0.06027(9) 0.0190(3) Uani d . 1 . .
H H7A 0.1746 0.4832 -0.1040 0.023 Uiso calc R 1 . .
C C8 0.24807(19) 0.37125(13) 0.04491(9) 0.0187(3) Uani d . 1 . .
C C9 0.1617(2) 0.27914(13) -0.00918(9) 0.0208(3) Uani d . 1 . .
H H9A 0.1156 0.2968 -0.0660 0.025 Uiso calc R 1 . .
C C10 0.1456(2) 0.16216(14) 0.02226(10) 0.0222(3) Uani d . 1 . .
H H10A 0.0870 0.1013 -0.0134 0.027 Uiso calc R 1 . .
C C11 0.2162(2) 0.13432(13) 0.10694(10) 0.0209(3) Uani d . 1 . .
C C12 0.30148(19) 0.22675(13) 0.16180(9) 0.0194(3) Uani d . 1 . .
C C13 0.31643(19) 0.34519(13) 0.12975(9) 0.0186(3) Uani d . 1 . .
H H13A 0.3725 0.4068 0.1654 0.022 Uiso calc R 1 . .
C C14 0.3777(2) 0.19733(14) 0.25151(10) 0.0217(3) Uani d . 1 . .
H H1N1 0.322(3) 0.5468(19) 0.0518(13) 0.029(5) Uiso d . 1 . .
H H1O1 0.268(3) 0.024(2) 0.1903(16) 0.052(7) Uiso d . 1 . .

loop_
_atom_site_aniso_label
_atom_site_aniso_U_11
_atom_site_aniso_U_22
_atom_site_aniso_U_33
_atom_site_aniso_U_12
_atom_site_aniso_U_13
_atom_site_aniso_U_23
Cl1 0.02706(19) 0.0374(2) 0.02110(19) 0.00013(15) -0.00132(13) 0.00998(15)
O1 0.0366(6) 0.0206(5) 0.0258(6) -0.0036(4) 0.0025(5) 0.0019(4)
O2 0.0324(6) 0.0254(6) 0.0238(6) -0.0010(4) 0.0030(5) 0.0057(4)
O3 0.0361(6) 0.0245(5) 0.0177(5) 0.0030(4) -0.0028(4) -0.0001(4)
O4 0.0354(6) 0.0273(5) 0.0138(5) -0.0058(4) -0.0012(4) 0.0009(4)
N1 0.0199(5) 0.0197(6) 0.0175(6) -0.0016(4) 0.0018(4) -0.0005(5)
C1 0.0199(6) 0.0228(7) 0.0161(6) -0.0013(5) 0.0036(5) -0.0005(5)
C2 0.0230(6) 0.0214(7) 0.0209(7) -0.0046(5) 0.0038(5) -0.0012(5)
C3 0.0205(6) 0.0216(7) 0.0241(7) -0.0014(5) 0.0058(5) 0.0019(5)
C4 0.0174(6) 0.0252(7) 0.0182(7) 0.0017(5) 0.0026(5) 0.0047(5)
C5 0.0169(6) 0.0249(7) 0.0165(7) -0.0011(5) 0.0024(5) -0.0006(5)
C6 0.0163(6) 0.0198(6) 0.0165(6) -0.0007(5) 0.0043(5) -0.0001(5)
C7 0.0176(6) 0.0218(6) 0.0177(7) -0.0003(5) 0.0029(5) -0.0013(5)
C8 0.0172(6) 0.0204(6) 0.0188(7) 0.0019(5) 0.0038(5) 0.0011(5)
C9 0.0209(6) 0.0223(7) 0.0184(7) 0.0005(5) 0.0002(5) -0.0010(5)
C10 0.0217(6) 0.0208(7) 0.0234(7) -0.0011(5) 0.0015(5) -0.0037(5)
C11 0.0198(6) 0.0213(7) 0.0222(7) -0.0005(5) 0.0045(5) -0.0004(5)
C12 0.0175(6) 0.0227(7) 0.0186(7) 0.0018(5) 0.0043(5) -0.0005(5)
C13 0.0178(6) 0.0208(6) 0.0174(7) 0.0003(5) 0.0032(5) -0.0018(5)
C14 0.0208(6) 0.0251(7) 0.0197(7) 0.0025(5) 0.0047(5) 0.0010(5)

loop_
_atom_type_symbol
_atom_type_description
_atom_type_scat_dispersion_real
_atom_type_scat_dispersion_imag
_atom_type_scat_source
C C 0.0033 0.0016 'International Tables Vol C Tables 4.2.6.8 and 6.1.1.4'
H H 0.0000 0.0000 'International Tables Vol C Tables 4.2.6.8 and 6.1.1.4'
N N 0.0061 0.0033 'International Tables Vol C Tables 4.2.6.8 and 6.1.1.4'
O O 0.0106 0.0060 'International Tables Vol C Tables 4.2.6.8 and 6.1.1.4'
Cl Cl 0.1484 0.1585 'International Tables Vol C Tables 4.2.6.8 and 6.1.1.4'

loop_
_geom_angle_atom_site_label_1
_geom_angle_atom_site_label_2
_geom_angle_atom_site_label_3
_geom_angle_site_symmetry_1
_geom_angle_site_symmetry_3
_geom_angle
_geom_angle_publ_flag
C11 O1 H1O1 . . 99.8(15) ?
C14 O3 H1O3 . . 109.3 ?
C7 N1 C8 . . 127.27(13) ?
C7 N1 H1N1 . . 112.4(14) ?
C8 N1 H1N1 . . 120.2(14) ?
O4 C1 C2 . . 122.09(13) ?
O4 C1 C6 . . 119.93(13) ?
C2 C1 C6 . . 117.99(13) ?
C3 C2 C1 . . 121.13(14) ?
C3 C2 H2A . . 119.4 ?
C1 C2 H2A . . 119.4 ?
C2 C3 C4 . . 119.86(14) ?
C2 C3 H3A . . 120.1 ?
C4 C3 H3A . . 120.1 ?
C5 C4 C3 . . 121.42(14) ?
C5 C4 Cl1 . . 119.81(12) ?
C3 C4 Cl1 . . 118.76(11) ?
C4 C5 C6 . . 119.40(13) ?
C4 C5 H5A . . 120.3 ?
C6 C5 H5A . . 120.3 ?
C5 C6 C7 . . 119.34(13) ?
C5 C6 C1 . . 120.20(13) ?
C7 C6 C1 . . 120.44(13) ?
N1 C7 C6 . . 121.62(13) ?
N1 C7 H7A . . 119.2 ?
C6 C7 H7A . . 119.2 ?
C13 C8 C9 . . 120.25(13) ?
C13 C8 N1 . . 117.00(13) ?
C9 C8 N1 . . 122.76(13) ?
C10 C9 C8 . . 119.69(14) ?
C10 C9 H9A . . 120.2 ?
C8 C9 H9A . . 120.2 ?
C9 C10 C11 . . 120.64(14) ?
C9 C10 H10A . . 119.7 ?
C11 C10 H10A . . 119.7 ?
O1 C11 C10 . . 117.85(13) ?
O1 C11 C12 . . 122.24(14) ?
C10 C11 C12 . . 119.91(14) ?
C13 C12 C11 . . 119.18(13) ?
C13 C12 C14 . . 120.76(13) ?
C11 C12 C14 . . 120.04(13) ?
C8 C13 C12 . . 120.31(13) ?
C8 C13 H13A . . 119.8 ?
C12 C13 H13A . . 119.8 ?
O2 C14 O3 . . 123.20(14) ?
O2 C14 C12 . . 121.53(14) ?
O3 C14 C12 . . 115.27(13) ?

loop_
_geom_bond_atom_site_label_1
_geom_bond_atom_site_label_2
_geom_bond_site_symmetry_2
_geom_bond_distance
_geom_bond_publ_flag
Cl1 C4 . 1.7390(15) ?
O1 C11 . 1.3502(18) ?
O1 H1O1 . 0.96(3) ?
O2 C14 . 1.2355(19) ?
O3 C14 . 1.3113(19) ?
O3 H1O3 . 0.9687 ?
O4 C1 . 1.3051(17) ?
N1 C7 . 1.3061(19) ?
N1 C8 . 1.4143(18) ?
N1 H1N1 . 0.85(2) ?
C1 C2 . 1.410(2) ?
C1 C6 . 1.4284(19) ?
C2 C3 . 1.373(2) ?
C2 H2A . 0.9300 ?
C3 C4 . 1.402(2) ?
C3 H3A . 0.9300 ?
C4 C5 . 1.368(2) ?
C5 C6 . 1.4093(19) ?
C5 H5A . 0.9300 ?
C6 C7 . 1.423(2) ?
C7 H7A . 0.9300 ?
C8 C13 . 1.3876(19) ?
C8 C9 . 1.402(2) ?
C9 C10 . 1.380(2) ?
C9 H9A . 0.9300 ?
C10 C11 . 1.393(2) ?
C10 H10A . 0.9300 ?
C11 C12 . 1.409(2) ?
C12 C13 . 1.397(2) ?
C12 C14 . 1.478(2) ?
C13 H13A . 0.9300 ?

loop_
_geom_hbond_atom_site_label_D
_geom_hbond_atom_site_label_H
_geom_hbond_atom_site_label_A
_geom_hbond_site_symmetry_A
_geom_hbond_distance_DH
_geom_hbond_distance_HA
_geom_hbond_distance_DA
_geom_hbond_angle_DHA
_geom_hbond_publ_flag
O3 H1O3 O4 2_645 0.9700 1.5600 2.5220(16) 173.00 yes
N1 H1N1 O4 . 0.85(2) 1.78(2) 2.5217(17) 144.2(19) yes
O1 H1O1 O2 . 0.96(2) 1.67(2) 2.5901(17) 158(2) yes
C7 H7A Cl1 2_544 0.9300 2.8100 3.6603(15) 152.00 yes

loop_
_geom_torsion_atom_site_label_1
_geom_torsion_atom_site_label_2
_geom_torsion_atom_site_label_3
_geom_torsion_atom_site_label_4
_geom_torsion_site_symmetry_1
_geom_torsion_site_symmetry_2
_geom_torsion_site_symmetry_3
_geom_torsion_site_symmetry_4
_geom_torsion
_geom_torsion_publ_flag
O4 C1 C2 C3 . . . . 179.64(13) ?
C6 C1 C2 C3 . . . . -0.5(2) ?
C1 C2 C3 C4 . . . . 0.3(2) ?
C2 C3 C4 C5 . . . . 0.2(2) ?
C2 C3 C4 Cl1 . . . . 179.12(11) ?
C3 C4 C5 C6 . . . . -0.4(2) ?
Cl1 C4 C5 C6 . . . . -179.28(10) ?
C4 C5 C6 C7 . . . . 178.48(13) ?
C4 C5 C6 C1 . . . . 0.1(2) ?
O4 C1 C6 C5 . . . . -179.82(13) ?
C2 C1 C6 C5 . . . . 0.3(2) ?
O4 C1 C6 C7 . . . . 1.8(2) ?
C2 C1 C6 C7 . . . . -178.04(13) ?
C8 N1 C7 C6 . . . . 178.05(13) ?
C5 C6 C7 N1 . . . . -176.28(13) ?
C1 C6 C7 N1 . . . . 2.1(2) ?
C7 N1 C8 C13 . . . . 176.56(13) ?
C7 N1 C8 C9 . . . . -3.8(2) ?
C13 C8 C9 C10 . . . . -0.2(2) ?
N1 C8 C9 C10 . . . . -179.90(13) ?
C8 C9 C10 C11 . . . . -0.8(2) ?
C9 C10 C11 O1 . . . . -178.20(13) ?
C9 C10 C11 C12 . . . . 1.4(2) ?
O1 C11 C12 C13 . . . . 178.57(13) ?
C10 C11 C12 C13 . . . . -1.0(2) ?
O1 C11 C12 C14 . . . . -0.1(2) ?
C10 C11 C12 C14 . . . . -179.59(13) ?
C9 C8 C13 C12 . . . . 0.6(2) ?
N1 C8 C13 C12 . . . . -179.70(12) ?
C11 C12 C13 C8 . . . . 0.0(2) ?
C14 C12 C13 C8 . . . . 178.60(13) ?
C13 C12 C14 O2 . . . . -175.13(14) ?
C11 C12 C14 O2 . . . . 3.5(2) ?
C13 C12 C14 O3 . . . . 4.4(2) ?
C11 C12 C14 O3 . . . . -176.96(13) ?

loop_
_cod_related_entry_id
_cod_related_entry_database
_cod_related_entry_code
1 ChemSpider 30656216
